data_4345970
loop_
_publ_author_name
'Borys, Andryj M.'
'Clark, Ewan R.'

_publ_section_title
;
 Adducts of Donor-Functionalized Ar3P with the Soft Lewis Acid I2: Probing
 Simultaneous Lewis Acidity and Basicity at Internally Solvated P(III)
 Centers.
;
_journal_name_full 'Inorganic chemistry'
_journal_paper_doi 10.1021/acs.inorgchem.7b00278
_journal_year 2017
_chemical_formula_moiety 'I3, C22 H25 I N2 P'
_chemical_formula_sum 'C22 H25 I4 N2 P'
_chemical_formula_weight 856.01
_space_group_crystal_system monoclinic
_space_group_IT_number 14
_space_group_name_Hall '-P 2yn'
_space_group_name_H-M_alt 'P 1 21/n 1'
_atom_sites_solution_hydrogens geom
_atom_sites_solution_primary direct
_audit_creation_date 2017-01-13
_audit_creation_method
;
Olex2 1.2
(compiled 2017.01.04 svn.r3372 for OlexSys, GUI svn.r5289)
;
_cell_angle_alpha 90.0
_cell_angle_beta 98.650(2)
_cell_angle_gamma 90.0
_cell_formula_units_Z 4
_cell_length_a 11.9475(3)
_cell_length_b 16.4754(4)
_cell_length_c 13.5533(3)
_cell_measurement_reflns_used 9986
_cell_measurement_temperature 100.00(10)
_cell_measurement_theta_max 29.3380
_cell_measurement_theta_min 2.8900
_cell_volume 2637.48(11)
_computing_cell_refinement 'CrysAlisPro 1.171.38.41 (Rigaku OD, 2015)'
_computing_data_collection 'CrysAlisPro 1.171.38.41 (Rigaku OD, 2015)'
_computing_data_reduction 'CrysAlisPro 1.171.38.41 (Rigaku OD, 2015)'
_computing_molecular_graphics 'Olex2 (Dolomanov et al., 2009)'
_computing_publication_material 'Olex2 (Dolomanov et al., 2009)'
_computing_structure_refinement 'ShelXL (Sheldrick, 2015)'
_computing_structure_solution 'ShelXT (Sheldrick, 2015)'
_diffrn_ambient_environment N~2~
_diffrn_ambient_temperature 100.00(10)
_diffrn_detector 'CCD plate'
_diffrn_detector_area_resol_mean 5.2887
_diffrn_detector_type AtlasS2
_diffrn_measured_fraction_theta_full 0.999
_diffrn_measured_fraction_theta_max 0.999
_diffrn_measurement_details
;
List of Runs (angles in degrees, time in seconds):

  # Type    Start    End  Width  t~exp~   \w     \q     \k     \f   Frames
--------------------------------------------------------------------------
  1  \w    -17.00  75.00   1.00  115.00    --   10.88  57.00 -90.00   92
  2  \w    -77.00  12.00   1.00  115.00    --  -11.35 -57.00 -30.00   89
  3  \w    -19.00   9.00   1.00  115.00    --  -11.35 -99.00 -30.00   28
  4  \w    -39.00  62.00   1.00  115.00    --  -11.35  57.00 120.00  101
;
_diffrn_measurement_device 'four-circle diffractometer'
_diffrn_measurement_device_type 'SuperNova, Dual, Cu at zero, AtlasS2'
_diffrn_measurement_method '\w scans'
_diffrn_orient_matrix_type 'CrysAlisPro convention (1999,Acta A55,543-557)'
_diffrn_orient_matrix_UB_11 -0.0155466000
_diffrn_orient_matrix_UB_12 -0.0415433000
_diffrn_orient_matrix_UB_13 -0.0019460000
_diffrn_orient_matrix_UB_21 0.0565767000
_diffrn_orient_matrix_UB_22 -0.0107504000
_diffrn_orient_matrix_UB_23 0.0194262000
_diffrn_orient_matrix_UB_31 -0.0131845000
_diffrn_orient_matrix_UB_32 0.0026476000
_diffrn_orient_matrix_UB_33 0.0492057000
_diffrn_radiation_monochromator mirror
_diffrn_radiation_probe x-ray
_diffrn_radiation_type MoK\a
_diffrn_radiation_wavelength 0.71073
_diffrn_reflns_av_R_equivalents 0.0319
_diffrn_reflns_av_unetI/netI 0.0272
_diffrn_reflns_Laue_measured_fraction_full 0.999
_diffrn_reflns_Laue_measured_fraction_max 0.999
_diffrn_reflns_limit_h_max 14
_diffrn_reflns_limit_h_min -12
_diffrn_reflns_limit_k_max 20
_diffrn_reflns_limit_k_min -20
_diffrn_reflns_limit_l_max 16
_diffrn_reflns_limit_l_min -16
_diffrn_reflns_number 19253
_diffrn_reflns_point_group_measured_fraction_full 0.999
_diffrn_reflns_point_group_measured_fraction_max 0.999
_diffrn_reflns_theta_full 25.242
_diffrn_reflns_theta_max 25.613
_diffrn_reflns_theta_min 2.454
_diffrn_source 'micro-focus sealed X-ray tube'
_diffrn_source_type 'SuperNova (Mo) X-ray Source'
_exptl_absorpt_coefficient_mu 4.774
_exptl_absorpt_correction_T_max 0.936
_exptl_absorpt_correction_T_min 0.687
_exptl_absorpt_correction_type gaussian
_exptl_absorpt_process_details
;
CrysAlisPro 1.171.38.41 (Rigaku Oxford Diffraction, 2015)
Numerical absorption correction based on gaussian integration over
            a multifaceted crystal model
Empirical absorption correction using spherical harmonics,
 implemented in SCALE3 ABSPACK scaling algorithm.
;
_exptl_crystal_colour 'clear reddish yellow'
_exptl_crystal_colour_lustre clear
_exptl_crystal_colour_modifier reddish
_exptl_crystal_colour_primary yellow
_exptl_crystal_density_diffrn 2.156
_exptl_crystal_description plate
_exptl_crystal_F_000 1592
_exptl_crystal_size_max 0.109
_exptl_crystal_size_mid 0.063
_exptl_crystal_size_min 0.016
_refine_diff_density_max 0.686
_refine_diff_density_min -0.981
_refine_diff_density_rms 0.129
_refine_ls_extinction_method none
_refine_ls_goodness_of_fit_ref 1.033
_refine_ls_hydrogen_treatment constr
_refine_ls_matrix_type full
_refine_ls_number_parameters 266
_refine_ls_number_reflns 4975
_refine_ls_number_restraints 0
_refine_ls_restrained_S_all 1.033
_refine_ls_R_factor_all 0.0270
_refine_ls_R_factor_gt 0.0211
_refine_ls_shift/su_max 0.001
_refine_ls_shift/su_mean 0.000
_refine_ls_structure_factor_coef Fsqd
_refine_ls_weighting_details 'w=1/[\s^2^(Fo^2^)+(0.0170P)^2^+2.1310P] where P=(Fo^2^+2Fc^2^)/3'
_refine_ls_weighting_scheme calc
_refine_ls_wR_factor_gt 0.0412
_refine_ls_wR_factor_ref 0.0429
_reflns_Friedel_coverage 0.000
_reflns_number_gt 4424
_reflns_number_total 4975
_reflns_threshold_expression 'I > 2\s(I)'
_cod_data_source_file ic7b00278_si_002.cif
_cod_data_source_block '[3e]I3'
_cod_original_cell_volume 2637.49(11)
_cod_database_code 4345970
_shelx_shelxl_version_number 2016/6
_chemical_oxdiff_formula 'C22 N2 P1 I4 H25'
_chemical_oxdiff_usercomment 'ABS-165 bis-NMe2 triiodide'
_shelx_space_group_comment
;
The symmetry employed for this shelxl refinement is uniquely defined
by the following loop, which should always be used as a source of
symmetry information in preference to the above space-group names.
They are only intended as comments.
;
_cell_oxdiff_angle_alpha 90.049(3)
_cell_oxdiff_angle_beta 98.682(3)
_cell_oxdiff_angle_gamma 90.052(4)
_cell_oxdiff_length_a 11.9315(6)
_cell_oxdiff_length_b 16.4979(7)
_cell_oxdiff_length_c 13.5542(4)
_cell_oxdiff_measurement_reflns_used 9986
_cell_oxdiff_volume 2637.49(19)
_reflns_odcompleteness_completeness 99.91
_reflns_odcompleteness_iscentric 1
_reflns_odcompleteness_theta 26.32
_olex2_refinement_description
;
1. Fixed Uiso
 At 1.2 times of:
  All C(H) groups
 At 1.5 times of:
  All C(H,H,H) groups
2.a Aromatic/amide H refined with riding coordinates:
 C6(H6), C14(H14), C22(H22), C5(H5), C4(H4), C18(H18), C11(H11), C13(H13),
 C20(H20), C12(H12), C19(H19), C3(H3), C21(H21)
2.b Idealised Me refined as rotating group:
 C15(H15A,H15B,H15C), C16(H16A,H16B,H16C), C8(H8A,H8B,H8C), C7(H7A,H7B,H7C)
;
_olex2_submission_special_instructions 'No special instructions were received'
_oxdiff_exptl_absorpt_empirical_details
;
Empirical correction (ABSPACK) includes:
- Absorption correction using spherical harmonics
- Frame scaling
;
_oxdiff_exptl_absorpt_empirical_full_max 1.141
_oxdiff_exptl_absorpt_empirical_full_min 0.858
_vrf-plat434_serc051-r1-rf
;
PROBLEM: Short Inter HL..HL Contact I1     ..  I4      ..       3.58 Ang.
RESPONSE: Weak covalent interactions are observed between the phosphorus-bound
iodine atom and the triiodide anion.
;

loop_
_space_group_symop_id
_space_group_symop_operation_xyz
1 'x, y, z'
2 '-x+1/2, y+1/2, -z+1/2'
3 '-x, -y, -z'
4 'x-1/2, -y-1/2, z-1/2'

loop_
_atom_site_label
_atom_site_type_symbol
_atom_site_fract_x
_atom_site_fract_y
_atom_site_fract_z
_atom_site_U_iso_or_equiv
_atom_site_adp_type
_atom_site_occupancy
_atom_site_site_symmetry_order
_atom_site_calc_flag
_atom_site_refinement_flags_posn
I3 I 0.28692(2) 0.09192(2) 0.72409(2) 0.01356(6) Uani 1 1 d .
I1 I 0.79942(2) 0.38193(2) 0.53884(2) 0.01588(6) Uani 1 1 d .
I4 I 0.37332(2) -0.03361(2) 0.87078(2) 0.01818(6) Uani 1 1 d .
I2 I 0.21024(2) 0.22482(2) 0.59167(2) 0.02211(6) Uani 1 1 d .
P1 P 0.71780(7) 0.27766(5) 0.63253(6) 0.01013(17) Uani 1 1 d .
N2 N 0.6704(2) 0.14988(15) 0.76124(18) 0.0121(6) Uani 1 1 d .
N1 N 0.8179(2) 0.18206(15) 0.4895(2) 0.0139(6) Uani 1 1 d .
C10 C 0.7900(3) 0.16743(18) 0.7770(2) 0.0130(7) Uani 1 1 d .
C1 C 0.6388(3) 0.20830(18) 0.5466(2) 0.0112(6) Uani 1 1 d .
C6 C 0.5238(3) 0.19252(19) 0.5471(2) 0.0143(7) Uani 1 1 d .
H6 H 0.485107 0.218584 0.592633 0.017 Uiso 1 1 calc R
C15 C 0.6455(3) 0.06881(19) 0.7182(2) 0.0175(7) Uani 1 1 d .
H15A H 0.677408 0.063917 0.657553 0.026 Uiso 1 1 calc GR
H15B H 0.564998 0.061296 0.704063 0.026 Uiso 1 1 calc GR
H15C H 0.677815 0.028271 0.764850 0.026 Uiso 1 1 calc GR
C9 C 0.8263(3) 0.22925(18) 0.7193(2) 0.0116(7) Uani 1 1 d .
C14 C 0.9410(3) 0.24960(19) 0.7275(2) 0.0148(7) Uani 1 1 d .
H14 H 0.964822 0.291221 0.689276 0.018 Uiso 1 1 calc R
C16 C 0.6187(3) 0.1591(2) 0.8526(2) 0.0185(7) Uani 1 1 d .
H16A H 0.647312 0.117764 0.899636 0.028 Uiso 1 1 calc GR
H16B H 0.537974 0.153836 0.836391 0.028 Uiso 1 1 calc GR
H16C H 0.637010 0.211582 0.881178 0.028 Uiso 1 1 calc GR
C2 C 0.6978(3) 0.16725(18) 0.4809(2) 0.0132(7) Uani 1 1 d .
C22 C 0.5295(3) 0.37400(19) 0.6478(2) 0.0161(7) Uani 1 1 d .
H22 H 0.503650 0.360099 0.581834 0.019 Uiso 1 1 calc R
C17 C 0.6282(3) 0.33874(18) 0.6984(2) 0.0122(7) Uani 1 1 d .
C5 C 0.4684(3) 0.1382(2) 0.4797(2) 0.0180(7) Uani 1 1 d .
H5 H 0.391952 0.127396 0.479613 0.022 Uiso 1 1 calc R
C4 C 0.5265(3) 0.0994(2) 0.4119(3) 0.0237(8) Uani 1 1 d .
H4 H 0.488138 0.063835 0.365388 0.028 Uiso 1 1 calc R
C18 C 0.6666(3) 0.36004(18) 0.7970(2) 0.0137(7) Uani 1 1 d .
H18 H 0.732011 0.336484 0.830978 0.016 Uiso 1 1 calc R
C11 C 0.8693(3) 0.1250(2) 0.8428(2) 0.0196(8) Uani 1 1 d .
H11 H 0.846243 0.083401 0.881514 0.023 Uiso 1 1 calc R
C13 C 1.0184(3) 0.2064(2) 0.7941(2) 0.0193(8) Uani 1 1 d .
H13 H 1.094959 0.219082 0.800531 0.023 Uiso 1 1 calc R
C20 C 0.5103(3) 0.45161(19) 0.7939(3) 0.0180(8) Uani 1 1 d .
H20 H 0.471492 0.490249 0.825579 0.022 Uiso 1 1 calc R
C12 C 0.9829(3) 0.1449(2) 0.8505(3) 0.0208(8) Uani 1 1 d .
H12 H 1.035891 0.116295 0.894453 0.025 Uiso 1 1 calc R
C19 C 0.6072(3) 0.41646(19) 0.8443(2) 0.0180(7) Uani 1 1 d .
H19 H 0.632622 0.430712 0.910253 0.022 Uiso 1 1 calc R
C3 C 0.6404(3) 0.1132(2) 0.4129(2) 0.0197(8) Uani 1 1 d .
H3 H 0.678790 0.086128 0.367917 0.024 Uiso 1 1 calc R
C21 C 0.4708(3) 0.42962(19) 0.6965(3) 0.0191(8) Uani 1 1 d .
H21 H 0.404245 0.452385 0.663542 0.023 Uiso 1 1 calc R
C8 C 0.8524(3) 0.2062(2) 0.3937(3) 0.0207(8) Uani 1 1 d .
H8A H 0.836635 0.162719 0.346465 0.031 Uiso 1 1 calc GR
H8B H 0.932045 0.217818 0.403600 0.031 Uiso 1 1 calc GR
H8C H 0.811029 0.253675 0.368684 0.031 Uiso 1 1 calc GR
C7 C 0.8845(3) 0.1115(2) 0.5317(3) 0.0186(8) Uani 1 1 d .
H7A H 0.861087 0.096444 0.593896 0.028 Uiso 1 1 calc GR
H7B H 0.963410 0.125303 0.542683 0.028 Uiso 1 1 calc GR
H7C H 0.872186 0.066782 0.485891 0.028 Uiso 1 1 calc GR

loop_
_atom_site_aniso_label
_atom_site_aniso_U_11
_atom_site_aniso_U_22
_atom_site_aniso_U_33
_atom_site_aniso_U_23
_atom_site_aniso_U_13
_atom_site_aniso_U_12
I3 0.01243(11) 0.01393(11) 0.01413(11) -0.00277(8) 0.00143(9) 0.00083(8)
I1 0.01518(12) 0.01460(11) 0.01852(11) -0.00096(9) 0.00464(9) -0.00243(8)
I4 0.01965(12) 0.01620(11) 0.01836(12) 0.00107(9) 0.00178(9) 0.00454(9)
I2 0.02075(13) 0.02563(13) 0.02008(12) 0.00774(10) 0.00351(10) 0.00566(10)
P1 0.0084(4) 0.0110(4) 0.0112(4) -0.0019(3) 0.0019(3) -0.0006(3)
N2 0.0124(14) 0.0126(13) 0.0115(13) -0.0033(11) 0.0027(11) -0.0023(11)
N1 0.0138(14) 0.0117(13) 0.0177(14) 0.0014(11) 0.0072(12) 0.0025(11)
C10 0.0134(17) 0.0137(16) 0.0110(16) -0.0066(13) -0.0008(13) 0.0010(13)
C1 0.0118(17) 0.0107(15) 0.0103(16) 0.0011(13) -0.0005(13) -0.0020(13)
C6 0.0133(17) 0.0169(17) 0.0129(16) 0.0001(13) 0.0022(14) -0.0012(13)
C15 0.0220(19) 0.0134(16) 0.0176(18) -0.0025(14) 0.0049(15) -0.0039(14)
C9 0.0108(16) 0.0134(16) 0.0107(15) -0.0034(13) 0.0013(13) 0.0029(13)
C14 0.0121(17) 0.0176(17) 0.0148(16) -0.0039(14) 0.0024(14) 0.0002(13)
C16 0.0216(19) 0.0180(17) 0.0174(17) -0.0015(14) 0.0072(15) -0.0043(15)
C2 0.0134(17) 0.0117(16) 0.0143(16) 0.0034(13) 0.0018(14) 0.0000(13)
C22 0.0146(18) 0.0185(17) 0.0150(17) -0.0014(14) 0.0011(14) -0.0007(14)
C17 0.0107(16) 0.0105(15) 0.0157(17) -0.0019(13) 0.0032(14) -0.0023(13)
C5 0.0138(18) 0.0200(18) 0.0190(18) -0.0003(15) -0.0017(15) -0.0051(14)
C4 0.028(2) 0.0172(18) 0.0230(19) -0.0078(15) -0.0061(16) -0.0088(16)
C18 0.0119(17) 0.0120(15) 0.0167(17) 0.0006(13) 0.0001(14) -0.0005(13)
C11 0.024(2) 0.0174(17) 0.0155(17) 0.0007(14) -0.0014(15) 0.0026(15)
C13 0.0099(17) 0.0289(19) 0.0182(18) -0.0095(15) -0.0003(14) 0.0036(14)
C20 0.0197(19) 0.0119(16) 0.0258(19) -0.0017(14) 0.0144(16) 0.0008(14)
C12 0.0174(19) 0.0248(19) 0.0182(18) -0.0050(15) -0.0038(15) 0.0109(15)
C19 0.026(2) 0.0137(16) 0.0152(17) -0.0043(14) 0.0072(15) -0.0041(14)
C3 0.027(2) 0.0138(16) 0.0184(18) -0.0033(14) 0.0038(16) 0.0001(15)
C21 0.0125(17) 0.0157(17) 0.030(2) 0.0041(15) 0.0061(15) 0.0045(14)
C8 0.0220(19) 0.0198(18) 0.0230(19) 0.0033(15) 0.0118(16) 0.0056(15)
C7 0.0183(19) 0.0167(17) 0.0221(18) 0.0008(15) 0.0066(15) 0.0068(14)

loop_
_atom_type_symbol
_atom_type_description
_atom_type_scat_dispersion_real
_atom_type_scat_dispersion_imag
_atom_type_scat_source
C C 0.0033 0.0016 'International Tables Vol C Tables 4.2.6.8 and 6.1.1.4'
H H 0.0000 0.0000 'International Tables Vol C Tables 4.2.6.8 and 6.1.1.4'
N N 0.0061 0.0033 'International Tables Vol C Tables 4.2.6.8 and 6.1.1.4'
P P 0.1023 0.0942 'International Tables Vol C Tables 4.2.6.8 and 6.1.1.4'
I I -0.4742 1.8119 'International Tables Vol C Tables 4.2.6.8 and 6.1.1.4'

loop_
_exptl_crystal_face_index_h
_exptl_crystal_face_index_k
_exptl_crystal_face_index_l
_exptl_crystal_face_perp_dist
-1 -23 1 0.0018
1 23 1 0.0111
6 0 -19 0.0515
-3 1 19 0.0564
17 -2 0 0.0319
3 -1 -19 0.0506
-16 2 -1 0.0288

loop_
_geom_angle_atom_site_label_1
_geom_angle_atom_site_label_2
_geom_angle_atom_site_label_3
_geom_angle
I2 I3 I4 175.353(10)
C1 P1 I1 108.95(10)
C1 P1 C9 113.49(14)
C1 P1 C17 112.55(14)
C9 P1 I1 110.41(10)
C9 P1 C17 110.31(14)
C17 P1 I1 100.34(10)
C10 N2 C15 112.2(2)
C10 N2 C16 112.8(2)
C15 N2 C16 110.0(2)
C2 N1 C8 112.4(3)
C2 N1 C7 111.7(2)
C8 N1 C7 110.4(2)
C9 C10 N2 116.7(3)
C11 C10 N2 124.0(3)
C11 C10 C9 119.3(3)
C6 C1 P1 122.4(2)
C2 C1 P1 117.2(2)
C2 C1 C6 120.3(3)
C1 C6 H6 120.2
C5 C6 C1 119.5(3)
C5 C6 H6 120.2
N2 C15 H15A 109.5
N2 C15 H15B 109.5
N2 C15 H15C 109.5
H15A C15 H15B 109.5
H15A C15 H15C 109.5
H15B C15 H15C 109.5
C10 C9 P1 115.9(2)
C10 C9 C14 121.0(3)
C14 C9 P1 123.1(2)
C9 C14 H14 120.7
C13 C14 C9 118.5(3)
C13 C14 H14 120.7
N2 C16 H16A 109.5
N2 C16 H16B 109.5
N2 C16 H16C 109.5
H16A C16 H16B 109.5
H16A C16 H16C 109.5
H16B C16 H16C 109.5
C1 C2 N1 117.4(3)
C3 C2 N1 123.3(3)
C3 C2 C1 119.3(3)
C17 C22 H22 120.2
C21 C22 H22 120.2
C21 C22 C17 119.6(3)
C22 C17 P1 120.6(2)
C18 C17 P1 118.8(2)
C18 C17 C22 119.9(3)
C6 C5 H5 120.0
C6 C5 C4 120.0(3)
C4 C5 H5 120.0
C5 C4 H4 119.7
C3 C4 C5 120.7(3)
C3 C4 H4 119.7
C17 C18 H18 120.1
C19 C18 C17 119.7(3)
C19 C18 H18 120.1
C10 C11 H11 120.1
C12 C11 C10 119.7(3)
C12 C11 H11 120.1
C14 C13 H13 119.7
C12 C13 C14 120.6(3)
C12 C13 H13 119.7
C19 C20 H20 119.9
C19 C20 C21 120.3(3)
C21 C20 H20 119.9
C11 C12 H12 119.5
C13 C12 C11 120.9(3)
C13 C12 H12 119.5
C18 C19 H19 119.9
C20 C19 C18 120.2(3)
C20 C19 H19 119.9
C2 C3 H3 120.0
C4 C3 C2 120.1(3)
C4 C3 H3 120.0
C22 C21 C20 120.3(3)
C22 C21 H21 119.8
C20 C21 H21 119.8
N1 C8 H8A 109.5
N1 C8 H8B 109.5
N1 C8 H8C 109.5
H8A C8 H8B 109.5
H8A C8 H8C 109.5
H8B C8 H8C 109.5
N1 C7 H7A 109.5
N1 C7 H7B 109.5
N1 C7 H7C 109.5
H7A C7 H7B 109.5
H7A C7 H7C 109.5
H7B C7 H7C 109.5

loop_
_geom_bond_atom_site_label_1
_geom_bond_atom_site_label_2
_geom_bond_distance
I3 I4 2.9460(3)
I3 I2 2.8914(3)
I1 P1 2.4263(8)
P1 C1 1.795(3)
P1 C9 1.800(3)
P1 C17 1.801(3)
N2 C10 1.442(4)
N2 C15 1.470(4)
N2 C16 1.472(4)
N1 C2 1.443(4)
N1 C8 1.474(4)
N1 C7 1.474(4)
C10 C9 1.393(4)
C10 C11 1.388(5)
C1 C6 1.399(4)
C1 C2 1.391(4)
C6 H6 0.9300
C6 C5 1.375(4)
C15 H15A 0.9600
C15 H15B 0.9600
C15 H15C 0.9600
C9 C14 1.398(4)
C14 H14 0.9300
C14 C13 1.388(5)
C16 H16A 0.9600
C16 H16B 0.9600
C16 H16C 0.9600
C2 C3 1.387(5)
C22 H22 0.9300
C22 C17 1.398(5)
C22 C21 1.381(4)
C17 C18 1.391(4)
C5 H5 0.9300
C5 C4 1.387(5)
C4 H4 0.9300
C4 C3 1.377(5)
C18 H18 0.9300
C18 C19 1.384(4)
C11 H11 0.9300
C11 C12 1.385(5)
C13 H13 0.9300
C13 C12 1.373(5)
C20 H20 0.9300
C20 C19 1.380(5)
C20 C21 1.382(5)
C12 H12 0.9300
C19 H19 0.9300
C3 H3 0.9300
C21 H21 0.9300
C8 H8A 0.9600
C8 H8B 0.9600
C8 H8C 0.9600
C7 H7A 0.9600
C7 H7B 0.9600
C7 H7C 0.9600

loop_
_exptl_oxdiff_crystal_face_indexfrac_h
_exptl_oxdiff_crystal_face_indexfrac_k
_exptl_oxdiff_crystal_face_indexfrac_l
_exptl_oxdiff_crystal_face_x
_exptl_oxdiff_crystal_face_y
_exptl_oxdiff_crystal_face_z
-1.4027 -23.1709 0.6802 0.9831 0.1830 -0.0094
1.0003 23.2002 0.5276 -0.9804 -0.1826 0.0742
6.2005 -0.3857 -18.6204 -0.0441 -0.0068 -0.9990
-2.5251 1.0482 19.0891 -0.0414 0.2167 0.9754
16.5391 -1.9013 0.2551 -0.1786 0.9611 -0.2105
2.7306 -1.0719 -19.0869 0.0392 -0.2048 -0.9780
-16.4075 1.8535 -1.0779 0.1802 -0.9691 0.1682
